data_1001695
loop_
_publ_author_name
'Leclaire, A'
'Borel, M M'
'Chardon, J'
'Raveau, B'

_publ_section_title
;
A mixed valent Keggin polyoxometallate involving molybdenum and tungsten
;
_journal_coden_ASTM MRBUAC
_journal_issue 9
_journal_name_full 'Materials Research Bulletin'
_journal_page_first 1075
_journal_page_last 1080
_journal_paper_doi 10.1016/0025-5408(95)00103-4
_journal_volume 30
_journal_year 1995
_chemical_formula_structural 'K6 (Mo3 W9 P O40) (H2 O)13'
_chemical_formula_sum 'H26 K6 Mo3 O53 P W9'
_chemical_name_systematic
;
Hexapotassium 40-oxotrimolybdononatungstophosphate 13-hydrate
;
_space_group_IT_number 225
_symmetry_cell_setting cubic
_symmetry_Int_Tables_number 225
_symmetry_space_group_name_Hall '-F 4 2 3'
_symmetry_space_group_name_H-M 'F m -3 m'
_cell_angle_alpha 90
_cell_angle_beta 90
_cell_angle_gamma 90
_cell_formula_units_Z 8
_cell_length_a 21.381(1)
_cell_length_b 21.381(1)
_cell_length_c 21.381(1)
_cell_volume 9774.3
_refine_ls_R_factor_all 0.03
_cod_database_code 1001695

loop_
_symmetry_equiv_pos_as_xyz
x,y,z
y,z,x
z,x,y
x,z,y
y,x,z
z,y,x
x,-y,-z
y,-z,-x
z,-x,-y
x,-z,-y
y,-x,-z
z,-y,-x
-x,y,-z
-y,z,-x
-z,x,-y
-x,z,-y
-y,x,-z
-z,y,-x
-x,-y,z
-y,-z,x
-z,-x,y
-x,-z,y
-y,-x,z
-z,-y,x
-x,-y,-z
-y,-z,-x
-z,-x,-y
-x,-z,-y
-y,-x,-z
-z,-y,-x
-x,y,z
-y,z,x
-z,x,y
-x,z,y
-y,x,z
-z,y,x
x,-y,z
y,-z,x
z,-x,y
x,-z,y
y,-x,z
z,-y,x
x,y,-z
y,z,-x
z,x,-y
x,z,-y
y,x,-z
z,y,-x
x,1/2+y,1/2+z
1/2+x,y,1/2+z
1/2+x,1/2+y,z
y,1/2+z,1/2+x
1/2+y,z,1/2+x
1/2+y,1/2+z,x
z,1/2+x,1/2+y
1/2+z,x,1/2+y
1/2+z,1/2+x,y
x,1/2+z,1/2+y
1/2+x,z,1/2+y
1/2+x,1/2+z,y
y,1/2+x,1/2+z
1/2+y,x,1/2+z
1/2+y,1/2+x,z
z,1/2+y,1/2+x
1/2+z,y,1/2+x
1/2+z,1/2+y,x
x,1/2-y,1/2-z
1/2+x,-y,1/2-z
1/2+x,1/2-y,-z
y,1/2-z,1/2-x
1/2+y,-z,1/2-x
1/2+y,1/2-z,-x
z,1/2-x,1/2-y
1/2+z,-x,1/2-y
1/2+z,1/2-x,-y
x,1/2-z,1/2-y
1/2+x,-z,1/2-y
1/2+x,1/2-z,-y
y,1/2-x,1/2-z
1/2+y,-x,1/2-z
1/2+y,1/2-x,-z
z,1/2-y,1/2-x
1/2+z,-y,1/2-x
1/2+z,1/2-y,-x
-x,1/2+y,1/2-z
1/2-x,y,1/2-z
1/2-x,1/2+y,-z
-y,1/2+z,1/2-x
1/2-y,z,1/2-x
1/2-y,1/2+z,-x
-z,1/2+x,1/2-y
1/2-z,x,1/2-y
1/2-z,1/2+x,-y
-x,1/2+z,1/2-y
1/2-x,z,1/2-y
1/2-x,1/2+z,-y
-y,1/2+x,1/2-z
1/2-y,x,1/2-z
1/2-y,1/2+x,-z
-z,1/2+y,1/2-x
1/2-z,y,1/2-x
1/2-z,1/2+y,-x
-x,1/2-y,1/2+z
1/2-x,-y,1/2+z
1/2-x,1/2-y,z
-y,1/2-z,1/2+x
1/2-y,-z,1/2+x
1/2-y,1/2-z,x
-z,1/2-x,1/2+y
1/2-z,-x,1/2+y
1/2-z,1/2-x,y
-x,1/2-z,1/2+y
1/2-x,-z,1/2+y
1/2-x,1/2-z,y
-y,1/2-x,1/2+z
1/2-y,-x,1/2+z
1/2-y,1/2-x,z
-z,1/2-y,1/2+x
1/2-z,-y,1/2+x
1/2-z,1/2-y,x
-x,1/2-y,1/2-z
1/2-x,-y,1/2-z
1/2-x,1/2-y,-z
-y,1/2-z,1/2-x
1/2-y,-z,1/2-x
1/2-y,1/2-z,-x
-z,1/2-x,1/2-y
1/2-z,-x,1/2-y
1/2-z,1/2-x,-y
-x,1/2-z,1/2-y
1/2-x,-z,1/2-y
1/2-x,1/2-z,-y
-y,1/2-x,1/2-z
1/2-y,-x,1/2-z
1/2-y,1/2-x,-z
-z,1/2-y,1/2-x
1/2-z,-y,1/2-x
1/2-z,1/2-y,-x
-x,1/2+y,1/2+z
1/2-x,y,1/2+z
1/2-x,1/2+y,z
-y,1/2+z,1/2+x
1/2-y,z,1/2+x
1/2-y,1/2+z,x
-z,1/2+x,1/2+y
1/2-z,x,1/2+y
1/2-z,1/2+x,y
-x,1/2+z,1/2+y
1/2-x,z,1/2+y
1/2-x,1/2+z,y
-y,1/2+x,1/2+z
1/2-y,x,1/2+z
1/2-y,1/2+x,z
-z,1/2+y,1/2+x
1/2-z,y,1/2+x
1/2-z,1/2+y,x
x,1/2-y,1/2+z
1/2+x,-y,1/2+z
1/2+x,1/2-y,z
y,1/2-z,1/2+x
1/2+y,-z,1/2+x
1/2+y,1/2-z,x
z,1/2-x,1/2+y
1/2+z,-x,1/2+y
1/2+z,1/2-x,y
x,1/2-z,1/2+y
1/2+x,-z,1/2+y
1/2+x,1/2-z,y
y,1/2-x,1/2+z
1/2+y,-x,1/2+z
1/2+y,1/2-x,z
z,1/2-y,1/2+x
1/2+z,-y,1/2+x
1/2+z,1/2-y,x
x,1/2+y,1/2-z
1/2+x,y,1/2-z
1/2+x,1/2+y,-z
y,1/2+z,1/2-x
1/2+y,z,1/2-x
1/2+y,1/2+z,-x
z,1/2+x,1/2-y
1/2+z,x,1/2-y
1/2+z,1/2+x,-y
x,1/2+z,1/2-y
1/2+x,z,1/2-y
1/2+x,1/2+z,-y
y,1/2+x,1/2-z
1/2+y,x,1/2-z
1/2+y,1/2+x,-z
z,1/2+y,1/2-x
1/2+z,y,1/2-x
1/2+z,1/2+y,-x

loop_
_atom_site_label
_atom_site_type_symbol
_atom_site_symmetry_multiplicity
_atom_site_Wyckoff_symbol
_atom_site_fract_x
_atom_site_fract_y
_atom_site_fract_z
_atom_site_occupancy
_atom_site_attached_hydrogens
_atom_site_calc_flag
W1 W6+ 96 k 0.36819(1) 0.36819(1) 0.24564(1) 0.75 0 d
Mo1 Mo6+ 96 k 0.36819(1) 0.36819(1) 0.24564(1) 0.25 0 d
P1 P5+ 8 c 0.25 0.25 0.25 1. 0 d
K1 K1+ 24 e 0.1880(2) 0. 0. 1. 0 d
K2 K1+ 24 d 0.25 0.25 0.5 1. 0 d
O1 O2- 96 k 0.4238(2) 0.4238(2) 0.2590(3) 1. 0 d
O2 O2- 96 k 0.3198(2) 0.3198(2) 0.0908(2) 1. 0 d
O3 O2- 96 k 0.3034(2) 0.3034(2) 0.3906(2) 1. 0 d
O4 O2- 32 f 0.2082(2) 0.2082(2) 0.2082(2) 1. 0 d
O5 O2- 24 e 0.335(1) 0. 0. 1. 2 d
O6 O2- 48 h 0. 0.3900(4) 0.3900(4) 1. 2 d
O7 O2- 192 l -1. -1. -1. 0.1667 0 dum
H1 H1+ 192 l -1. -1. -1. 1.083 0 dum

loop_
_atom_type_symbol
_atom_type_oxidation_number
W6+ 5.750
Mo6+ 5.750
P5+ 5.000
K1+ 1.000
O2- -2.000
H1+ 1.000
